data_2001762
loop_
_publ_author_name
'Gilbert, T. M.'
'Rogers, R. D.'

_publ_section_title
;
 Structure of [W~2~(\m-C~2~){OC(CH~3~)~3~}~6~]: a dimetallabutadiyne
;
_journal_issue 4
_journal_name_full 'Acta Crystallographica Section C'
_journal_page_first 677
_journal_page_last 680
_journal_paper_doi 10.1107/S0108270192010813
_journal_volume 49
_journal_year 1993
_chemical_formula_sum 'C26 H54 O6 W2'
_chemical_formula_weight 830.41
_symmetry_cell_setting rhombohedral
_symmetry_space_group_name_Hall '-P 3*'
_symmetry_space_group_name_H-M 'R -3'
_cell_angle_alpha 52.93(3)
_cell_angle_beta 52.93(3)
_cell_angle_gamma 52.93(3)
_cell_formula_units_Z 1
_cell_length_a 11.301(4)
_cell_length_b 11.301(4)
_cell_length_c 11.301(4)
_cell_volume 851.4(7)
_diffrn_radiation_type Mo
_diffrn_radiation_wavelength 0.71073
_exptl_absorpt_coefficient_mu 7.17
_exptl_crystal_density_diffrn 1.62
_exptl_crystal_F_000 406
_cod_data_source_file cr0421.cif
_cod_data_source_block cr0421_structure_1_of_1
_cod_original_cell_volume 851.40
_cod_original_sg_symbol_H-M 'R -3 {rhombohedral axes}'
_cod_database_code 2001762

loop_
_atom_site_label
_atom_site_fract_x
_atom_site_fract_y
_atom_site_fract_z
W .085530(10) .085530(10) .085530(10)
O(1) .2862(6) .0958(6) -.0650(6)
C(1) .0238(4) .0238(4) .0238(4)
C(2) .4089(9) .0750(10) -.2157(9)
C(3) .551(2) .078(3) -.238(2)
C(4) .432(2) -.079(2) -.2024(2)
C(5) .331(3) .221(2) -.339(2)

loop_
_geom_angle_atom_site_label_1
_geom_angle_atom_site_label_2
_geom_angle_atom_site_label_3
_geom_angle
O(1) W C(1) 108.30(10)
W O(1) C(2) 142.7(4)
O(1) C(2) C(3) 105.8(7)
O(1) C(2) C(4) 107.5(8)
O(1) C(2) C(5) 103.0(9)
C(3) C(2) C(4) 116.0(10)
C(3) C(2) C(5) 113.0(10)
C(4) C(2) C(5) 110.0(10)

loop_
_geom_bond_atom_site_label_1
_geom_bond_atom_site_label_2
_geom_bond_distance
W O(1) 1.865(5)
W C(1) 1.790(10)
O(1) C(2) 1.457(9)
C(2) C(3) 1.490(10)
C(2) C(4) 1.530(10)
C(2) C(5) 1.55(2)
